data_2201587
loop_
_publ_author_name
'Zhang, Xiaofeng'
'Fan, Cheng'
'Wang, Wenguo'
'Chen, Changneng'
'Liu, Qiutian'

_publ_section_title
;
 Aquabenzoatobis(1,10-phenanthroline-\k^2^<i>N,N</i>')manganese(II)
 perchlorate dimethylformamide solvate
;
_journal_issue 12
_journal_name_full 'Acta Crystallographica Section E'
_journal_page_first m688
_journal_page_last m690
_journal_paper_doi 10.1107/S1600536802019979
_journal_volume 58
_journal_year 2002
_chemical_formula_iupac '[Mn (C7 H5 O2) (C12 H8 N2)2 (H2 O)] (Cl O4), C3 H7 N O'
_chemical_formula_moiety 'C31 H23 Mn N4 O3 1+, Cl O4 1-, C3 H7 N O'
_chemical_formula_sum 'C34 H30 Cl Mn N5 O8'
_chemical_formula_weight 727.02
_chemical_name_systematic
;
Aquabenzoatobis(1,10-phenanthroline-\k^2^N,N')manganese (II) perchlorate
dimethylformamide solvate
;
_space_group_IT_number 14
_symmetry_cell_setting monoclinic
_symmetry_space_group_name_Hall '-P 2ybc'
_symmetry_space_group_name_H-M 'P 1 21/c 1'
_atom_sites_solution_hydrogens geom
_atom_sites_solution_primary direct
_atom_sites_solution_secondary difmap
_audit_creation_method SHELXL
_cell_angle_alpha 90.00
_cell_angle_beta 105.2230(10)
_cell_angle_gamma 90.00
_cell_formula_units_Z 4
_cell_length_a 12.1787(4)
_cell_length_b 16.0320(5)
_cell_length_c 17.3628(5)
_cell_measurement_reflns_used 5235
_cell_measurement_temperature 293(2)
_cell_measurement_theta_max 25.03
_cell_measurement_theta_min 1.76
_cell_volume 3271.11(18)
_computing_cell_refinement 'SAINT (Siemens, 1994)'
_computing_data_collection 'SMART (Siemens, 1996)'
_computing_data_reduction 'XPREP in SHELXTL (Siemens, 1994)'
_computing_molecular_graphics 'SHELXTL (Bruker, 1997)'
_computing_publication_material SHELXTL
_computing_structure_refinement SHELXTL
_computing_structure_solution SHELXTL
_diffrn_ambient_temperature 293(2)
_diffrn_measured_fraction_theta_full 0.984
_diffrn_measured_fraction_theta_max 0.984
_diffrn_measurement_device_type 'Siemens SMART CCD'
_diffrn_measurement_method \w
_diffrn_radiation_monochromator graphite
_diffrn_radiation_source 'fine-focus sealed tube'
_diffrn_radiation_type MoK\a
_diffrn_radiation_wavelength 0.71073
_diffrn_reflns_av_R_equivalents 0.0295
_diffrn_reflns_av_sigmaI/netI 0.0374
_diffrn_reflns_limit_h_max 13
_diffrn_reflns_limit_h_min -14
_diffrn_reflns_limit_k_max 17
_diffrn_reflns_limit_k_min -18
_diffrn_reflns_limit_l_max 10
_diffrn_reflns_limit_l_min -20
_diffrn_reflns_number 9876
_diffrn_reflns_theta_full 25.03
_diffrn_reflns_theta_max 25.03
_diffrn_reflns_theta_min 1.76
_diffrn_standards_decay_% 0
_diffrn_standards_interval_count 0
_diffrn_standards_interval_time 0
_diffrn_standards_number 0
_exptl_absorpt_coefficient_mu 0.546
_exptl_absorpt_correction_T_max 0.916
_exptl_absorpt_correction_T_min 0.700
_exptl_absorpt_correction_type empirical
_exptl_absorpt_process_details '(SADABS; Sheldrick, 1996)'
_exptl_crystal_colour yellow
_exptl_crystal_density_diffrn 1.476
_exptl_crystal_density_method 'not measured'
_exptl_crystal_description block
_exptl_crystal_F_000 1500
_exptl_crystal_size_max .34
_exptl_crystal_size_mid .28
_exptl_crystal_size_min .16
_refine_diff_density_max 0.339
_refine_diff_density_min -0.431
_refine_ls_extinction_method none
_refine_ls_goodness_of_fit_ref 1.132
_refine_ls_hydrogen_treatment mixed
_refine_ls_matrix_type full
_refine_ls_number_parameters 450
_refine_ls_number_reflns 5671
_refine_ls_number_restraints 2
_refine_ls_restrained_S_all 1.132
_refine_ls_R_factor_all 0.0826
_refine_ls_R_factor_gt 0.0605
_refine_ls_shift/su_max 0.001
_refine_ls_shift/su_mean 0.000
_refine_ls_structure_factor_coef Fsqd
_refine_ls_weighting_details 'calc w = 1/[\s^2^(Fo^2^)+(0.0479P)^2^+5.0132P] where P = (Fo^2^+2Fc^2^)/3'
_refine_ls_weighting_scheme calc
_refine_ls_wR_factor_gt 0.1371
_refine_ls_wR_factor_ref 0.1534
_reflns_number_gt 4440
_reflns_number_total 5671
_reflns_threshold_expression I>2\s(I)
_cod_data_source_file ob6183.cif
_cod_data_source_block I
_cod_original_sg_symbol_H-M 'P 21/c'
_cod_database_code 2201587

loop_
_symmetry_equiv_pos_as_xyz
'x, y, z'
'-x, y+1/2, -z+1/2'
'-x, -y, -z'
'x, -y-1/2, z-1/2'

loop_
_atom_site_label
_atom_site_fract_x
_atom_site_fract_y
_atom_site_fract_z
_atom_site_U_iso_or_equiv
_atom_site_adp_type
_atom_site_calc_flag
_atom_site_refinement_flags
_atom_site_occupancy
_atom_site_disorder_assembly
_atom_site_disorder_group
_atom_site_type_symbol
Mn 0.96327(5) 0.77488(3) 0.17492(3) 0.04156(18) Uani d . 1 . . Mn
Cl 0.50925(11) 0.34733(8) 0.58597(7) 0.0712(3) Uani d . 1 . . Cl
O1 0.8408(2) 0.67976(16) 0.17162(17) 0.0523(7) Uani d . 1 . . O
O2 0.9287(3) 0.5625(2) 0.1542(2) 0.0795(10) Uani d . 1 . . O
O3 1.0871(3) 0.6760(2) 0.1896(2) 0.0593(8) Uani d D 1 . . O
H3D 1.144(3) 0.673(3) 0.172(3) 0.070(15) Uiso d D 1 . . H
H3C 1.040(4) 0.637(3) 0.175(4) 0.11(2) Uiso d D 1 . . H
O4 0.4728(4) 0.2635(3) 0.5670(3) 0.1173(16) Uani d . 1 . . O
O5 0.6263(4) 0.3496(4) 0.5947(3) 0.148(2) Uani d . 1 . . O
O6 0.4499(5) 0.3975(3) 0.5249(3) 0.1333(19) Uani d . 1 . . O
O7 0.4848(4) 0.3739(3) 0.6585(2) 0.1053(14) Uani d . 1 . . O
O8 0.7226(3) 0.1873(2) 0.3603(2) 0.0768(10) Uani d . 1 . . O
N1 0.9020(3) 0.7959(2) 0.04104(18) 0.0484(8) Uani d . 1 . . N
N2 1.0871(3) 0.8671(2) 0.1400(2) 0.0508(8) Uani d . 1 . . N
N3 0.8408(3) 0.87014(19) 0.20083(19) 0.0450(7) Uani d . 1 . . N
N4 1.0261(3) 0.8067(2) 0.30689(18) 0.0459(8) Uani d . 1 . . N
N5 0.5679(3) 0.2701(3) 0.3219(2) 0.0667(10) Uani d . 1 . . N
C1 0.8418(3) 0.6028(2) 0.1556(2) 0.0467(9) Uani d . 1 . . C
C2 0.7299(3) 0.5572(2) 0.1369(2) 0.0447(9) Uani d . 1 . . C
C3 0.6337(4) 0.5948(3) 0.1492(3) 0.0683(13) Uani d . 1 . . C
H3B 0.6372 0.6492 0.1684 0.082 Uiso calc R 1 . . H
C4 0.5320(4) 0.5509(4) 0.1328(4) 0.0888(18) Uani d . 1 . . C
H4A 0.4675 0.5760 0.1415 0.107 Uiso calc R 1 . . H
C5 0.5252(4) 0.4712(4) 0.1038(4) 0.0817(16) Uani d . 1 . . C
H5A 0.4564 0.4425 0.0923 0.098 Uiso calc R 1 . . H
C6 0.6207(4) 0.4339(3) 0.0918(3) 0.0741(14) Uani d . 1 . . C
H6A 0.6167 0.3795 0.0727 0.089 Uiso calc R 1 . . H
C7 0.7223(4) 0.4763(3) 0.1079(3) 0.0580(11) Uani d . 1 . . C
H7A 0.7864 0.4504 0.0993 0.070 Uiso calc R 1 . . H
C8 0.8086(4) 0.7628(3) -0.0074(2) 0.0584(11) Uani d . 1 . . C
H8A 0.7623 0.7298 0.0149 0.070 Uiso calc R 1 . . H
C9 0.7770(4) 0.7752(4) -0.0895(3) 0.0735(15) Uani d . 1 . . C
H9A 0.7110 0.7508 -0.1208 0.088 Uiso calc R 1 . . H
C10 0.8424(5) 0.8228(3) -0.1233(3) 0.0737(15) Uani d . 1 . . C
H10A 0.8221 0.8314 -0.1782 0.088 Uiso calc R 1 . . H
C11 0.9418(4) 0.8594(3) -0.0753(3) 0.0626(13) Uani d . 1 . . C
C12 1.0177(6) 0.9086(3) -0.1058(3) 0.0822(17) Uani d . 1 . . C
H12A 1.0016 0.9184 -0.1604 0.099 Uiso calc R 1 . . H
C13 1.1121(6) 0.9411(3) -0.0573(4) 0.0838(18) Uani d . 1 . . C
H13A 1.1606 0.9724 -0.0793 0.101 Uiso calc R 1 . . H
C14 1.1410(4) 0.9291(3) 0.0279(3) 0.0647(13) Uani d . 1 . . C
C15 1.2357(5) 0.9651(3) 0.0816(4) 0.0826(17) Uani d . 1 . . C
H15A 1.2867 0.9970 0.0626 0.099 Uiso calc R 1 . . H
C16 1.2530(4) 0.9533(3) 0.1611(4) 0.0814(16) Uani d . 1 . . C
H16A 1.3141 0.9785 0.1972 0.098 Uiso calc R 1 . . H
C17 1.1772(4) 0.9025(3) 0.1881(3) 0.0647(12) Uani d . 1 . . C
H17A 1.1911 0.8932 0.2427 0.078 Uiso calc R 1 . . H
C18 1.0680(3) 0.8810(2) 0.0606(2) 0.0470(9) Uani d . 1 . . C
C19 0.9685(4) 0.8444(2) 0.0078(2) 0.0490(10) Uani d . 1 . . C
C20 0.7504(3) 0.9016(3) 0.1484(3) 0.0525(10) Uani d . 1 . . C
H20A 0.7345 0.8830 0.0959 0.063 Uiso calc R 1 . . H
C21 0.6786(4) 0.9604(3) 0.1676(3) 0.0651(12) Uani d . 1 . . C
H21A 0.6174 0.9816 0.1286 0.078 Uiso calc R 1 . . H
C22 0.6994(4) 0.9864(3) 0.2445(3) 0.0692(13) Uani d . 1 . . C
H22A 0.6532 1.0269 0.2582 0.083 Uiso calc R 1 . . H
C23 0.7902(4) 0.9527(3) 0.3033(3) 0.0607(12) Uani d . 1 . . C
C24 0.8134(5) 0.9716(3) 0.3865(3) 0.0750(15) Uani d . 1 . . C
H24A 0.7669 1.0093 0.4038 0.090 Uiso calc R 1 . . H
C25 0.9007(5) 0.9361(3) 0.4401(3) 0.0720(15) Uani d . 1 . . C
H25A 0.9115 0.9478 0.4941 0.086 Uiso calc R 1 . . H
C26 0.9774(4) 0.8806(3) 0.4160(3) 0.0597(12) Uani d . 1 . . C
C27 1.0722(5) 0.8440(3) 0.4684(3) 0.0701(15) Uani d . 1 . . C
H27A 1.0881 0.8553 0.5228 0.084 Uiso calc R 1 . . H
C28 1.1416(4) 0.7919(3) 0.4407(3) 0.0664(13) Uani d . 1 . . C
H28A 1.2055 0.7687 0.4757 0.080 Uiso calc R 1 . . H
C29 1.1156(4) 0.7738(3) 0.3591(2) 0.0553(10) Uani d . 1 . . C
H29A 1.1625 0.7374 0.3407 0.066 Uiso calc R 1 . . H
C30 0.9581(3) 0.8596(2) 0.3348(2) 0.0470(9) Uani d . 1 . . C
C31 0.8611(3) 0.8951(2) 0.2780(2) 0.0457(9) Uani d . 1 . . C
C32 0.4883(6) 0.3134(4) 0.2582(4) 0.105(2) Uani d . 1 . . C
H32A 0.5054 0.3014 0.2084 0.158 Uiso calc R 1 . . H
H32B 0.4941 0.3723 0.2681 0.158 Uiso calc R 1 . . H
H32C 0.4123 0.2951 0.2557 0.158 Uiso calc R 1 . . H
C33 0.5557(5) 0.2810(4) 0.4019(3) 0.0894(18) Uani d . 1 . . C
H33A 0.6133 0.2493 0.4387 0.134 Uiso calc R 1 . . H
H33B 0.4819 0.2620 0.4041 0.134 Uiso calc R 1 . . H
H33C 0.5639 0.3390 0.4161 0.134 Uiso calc R 1 . . H
C34 0.6520(4) 0.2256(3) 0.3092(3) 0.0671(12) Uani d . 1 . . C
H34B 0.6585 0.2229 0.2571 0.081 Uiso calc R 1 . . H

loop_
_atom_site_aniso_label
_atom_site_aniso_U_11
_atom_site_aniso_U_22
_atom_site_aniso_U_33
_atom_site_aniso_U_12
_atom_site_aniso_U_13
_atom_site_aniso_U_23
Mn 0.0446(3) 0.0427(3) 0.0394(3) -0.0010(3) 0.0148(2) -0.0009(2)
Cl 0.0679(7) 0.0773(8) 0.0662(7) -0.0065(6) 0.0136(6) -0.0104(6)
O1 0.0528(16) 0.0425(16) 0.0677(18) -0.0043(12) 0.0266(14) -0.0051(13)
O2 0.0518(18) 0.0551(19) 0.137(3) 0.0006(15) 0.0350(19) -0.020(2)
O3 0.0461(17) 0.0584(19) 0.078(2) 0.0027(15) 0.0252(16) -0.0035(16)
O4 0.149(4) 0.086(3) 0.134(4) -0.024(3) 0.066(3) -0.028(3)
O5 0.067(3) 0.206(6) 0.178(5) -0.025(3) 0.043(3) -0.087(4)
O6 0.182(5) 0.126(4) 0.087(3) 0.056(4) 0.026(3) 0.033(3)
O7 0.111(3) 0.129(4) 0.080(3) -0.002(3) 0.032(2) -0.037(2)
O8 0.0557(19) 0.095(3) 0.082(2) 0.0158(18) 0.0231(18) 0.016(2)
N1 0.0500(19) 0.056(2) 0.0406(17) 0.0060(16) 0.0150(15) -0.0020(15)
N2 0.0512(19) 0.0488(19) 0.053(2) -0.0025(16) 0.0147(16) 0.0004(16)
N3 0.0456(18) 0.0410(17) 0.0516(19) -0.0041(14) 0.0185(15) 0.0004(15)
N4 0.054(2) 0.0471(18) 0.0380(17) -0.0088(15) 0.0151(15) 0.0022(14)
N5 0.058(2) 0.079(3) 0.061(2) 0.016(2) 0.0135(19) -0.010(2)
C1 0.051(2) 0.043(2) 0.049(2) -0.0019(18) 0.0186(18) 0.0004(18)
C2 0.046(2) 0.041(2) 0.048(2) 0.0024(17) 0.0136(18) 0.0043(17)
C3 0.060(3) 0.049(3) 0.104(4) 0.001(2) 0.037(3) -0.006(3)
C4 0.053(3) 0.082(4) 0.137(5) -0.001(3) 0.036(3) 0.000(4)
C5 0.059(3) 0.073(4) 0.110(4) -0.016(3) 0.016(3) 0.008(3)
C6 0.075(3) 0.052(3) 0.090(4) -0.015(2) 0.012(3) -0.009(3)
C7 0.061(3) 0.046(2) 0.069(3) -0.001(2) 0.019(2) -0.006(2)
C8 0.049(2) 0.076(3) 0.048(2) 0.007(2) 0.010(2) -0.010(2)
C9 0.067(3) 0.095(4) 0.051(3) 0.026(3) 0.003(2) -0.018(3)
C10 0.091(4) 0.086(4) 0.039(2) 0.038(3) 0.008(3) -0.003(2)
C11 0.092(3) 0.058(3) 0.047(2) 0.036(3) 0.034(3) 0.012(2)
C12 0.131(5) 0.065(3) 0.067(3) 0.028(3) 0.055(4) 0.021(3)
C13 0.128(5) 0.054(3) 0.099(4) 0.011(3) 0.082(4) 0.023(3)
C14 0.078(3) 0.041(2) 0.092(4) 0.003(2) 0.051(3) 0.007(2)
C15 0.087(4) 0.048(3) 0.134(5) -0.007(3) 0.068(4) 0.004(3)
C16 0.066(3) 0.058(3) 0.125(5) -0.018(2) 0.033(3) -0.008(3)
C17 0.062(3) 0.059(3) 0.071(3) -0.009(2) 0.015(2) -0.003(2)
C18 0.058(2) 0.0346(19) 0.057(2) 0.0108(17) 0.031(2) 0.0049(17)
C19 0.063(3) 0.043(2) 0.046(2) 0.0185(19) 0.023(2) 0.0057(18)
C20 0.054(2) 0.051(2) 0.057(2) 0.0025(19) 0.021(2) 0.004(2)
C21 0.058(3) 0.053(3) 0.087(4) 0.003(2) 0.024(3) 0.004(2)
C22 0.058(3) 0.052(3) 0.107(4) -0.001(2) 0.037(3) -0.014(3)
C23 0.066(3) 0.050(2) 0.078(3) -0.020(2) 0.039(3) -0.023(2)
C24 0.086(4) 0.070(3) 0.085(4) -0.027(3) 0.049(3) -0.038(3)
C25 0.096(4) 0.077(3) 0.058(3) -0.041(3) 0.046(3) -0.031(3)
C26 0.081(3) 0.059(3) 0.045(2) -0.033(2) 0.027(2) -0.011(2)
C27 0.098(4) 0.070(3) 0.043(2) -0.044(3) 0.020(3) -0.007(2)
C28 0.073(3) 0.063(3) 0.052(3) -0.028(2) -0.004(2) 0.014(2)
C29 0.058(3) 0.056(3) 0.048(2) -0.012(2) 0.007(2) 0.009(2)
C30 0.060(2) 0.045(2) 0.043(2) -0.0215(19) 0.0256(19) -0.0060(17)
C31 0.053(2) 0.038(2) 0.054(2) -0.0118(17) 0.027(2) -0.0084(17)
C32 0.101(5) 0.119(5) 0.085(4) 0.043(4) 0.005(3) -0.003(4)
C33 0.073(3) 0.124(5) 0.076(3) 0.012(3) 0.028(3) -0.024(3)
C34 0.061(3) 0.081(3) 0.063(3) -0.001(3) 0.022(2) -0.005(3)

loop_
_atom_type_symbol
_atom_type_description
_atom_type_scat_dispersion_real
_atom_type_scat_dispersion_imag
_atom_type_scat_source
C C 0.0033 0.0016 'International Tables Vol C Tables 4.2.6.8 and 6.1.1.4'
H H 0.0000 0.0000 'International Tables Vol C Tables 4.2.6.8 and 6.1.1.4'
N N 0.0061 0.0033 'International Tables Vol C Tables 4.2.6.8 and 6.1.1.4'
O O 0.0106 0.0060 'International Tables Vol C Tables 4.2.6.8 and 6.1.1.4'
Cl Cl 0.1484 0.1585 'International Tables Vol C Tables 4.2.6.8 and 6.1.1.4'
Mn Mn 0.3368 0.7283 'International Tables Vol C Tables 4.2.6.8 and 6.1.1.4'

loop_
_geom_angle_atom_site_label_1
_geom_angle_atom_site_label_2
_geom_angle_atom_site_label_3
_geom_angle
_geom_angle_publ_flag
O1 Mn O3 86.56(12) yes
O1 Mn N3 89.71(11) yes
O3 Mn N3 161.90(12) yes
O1 Mn N1 92.24(12) yes
O3 Mn N1 105.13(12) yes
N3 Mn N1 92.70(12) yes
O1 Mn N4 103.67(11) yes
O3 Mn N4 90.36(13) yes
N3 Mn N4 73.32(12) yes
N1 Mn N4 158.51(12) yes
O1 Mn N2 163.23(11) yes
O3 Mn N2 90.95(12) yes
N3 Mn N2 97.51(11) yes
N1 Mn N2 72.40(12) yes
N4 Mn N2 92.92(11) yes
O6 Cl O5 112.6(4) ?
O6 Cl O4 107.7(3) ?
O5 Cl O4 107.3(3) ?
O6 Cl O7 108.4(3) ?
O5 Cl O7 109.9(3) ?
O4 Cl O7 111.1(3) ?
C1 O1 Mn 131.2(3) ?
Mn O3 H3D 129(3) ?
Mn O3 H3C 97(4) ?
H3D O3 H3C 114(5) ?
C8 N1 C19 117.7(4) ?
C8 N1 Mn 125.6(3) ?
C19 N1 Mn 116.6(3) ?
C17 N2 C18 117.7(4) ?
C17 N2 Mn 127.0(3) ?
C18 N2 Mn 115.1(3) ?
C20 N3 C31 117.9(3) ?
C20 N3 Mn 126.2(3) ?
C31 N3 Mn 115.9(3) ?
C29 N4 C30 118.1(3) ?
C29 N4 Mn 126.6(3) ?
C30 N4 Mn 115.1(3) ?
C34 N5 C32 121.9(4) ?
C34 N5 C33 120.5(4) ?
C32 N5 C33 117.4(4) ?
O2 C1 O1 124.5(4) ?
O2 C1 C2 118.1(4) ?
O1 C1 C2 117.4(3) ?
C3 C2 C7 119.0(4) ?
C3 C2 C1 120.7(4) ?
C7 C2 C1 120.2(4) ?
C2 C3 C4 119.5(4) ?
C2 C3 H3B 120.2 ?
C4 C3 H3B 120.2 ?
C5 C4 C3 121.0(5) ?
C5 C4 H4A 119.5 ?
C3 C4 H4A 119.5 ?
C4 C5 C6 119.4(5) ?
C4 C5 H5A 120.3 ?
C6 C5 H5A 120.3 ?
C5 C6 C7 120.6(5) ?
C5 C6 H6A 119.7 ?
C7 C6 H6A 119.7 ?
C6 C7 C2 120.5(4) ?
C6 C7 H7A 119.8 ?
C2 C7 H7A 119.8 ?
N1 C8 C9 123.4(5) ?
N1 C8 H8A 118.3 ?
C9 C8 H8A 118.3 ?
C10 C9 C8 119.5(5) ?
C10 C9 H9A 120.3 ?
C8 C9 H9A 120.3 ?
C9 C10 C11 119.7(4) ?
C9 C10 H10A 120.2 ?
C11 C10 H10A 120.2 ?
C10 C11 C19 117.8(5) ?
C10 C11 C12 123.7(5) ?
C19 C11 C12 118.5(5) ?
C13 C12 C11 121.2(5) ?
C13 C12 H12A 119.4 ?
C11 C12 H12A 119.4 ?
C12 C13 C14 122.1(5) ?
C12 C13 H13A 119.0 ?
C14 C13 H13A 119.0 ?
C15 C14 C18 117.0(5) ?
C15 C14 C13 124.4(5) ?
C18 C14 C13 118.6(5) ?
C16 C15 C14 120.0(5) ?
C16 C15 H15A 120.0 ?
C14 C15 H15A 120.0 ?
C15 C16 C17 118.9(5) ?
C15 C16 H16A 120.6 ?
C17 C16 H16A 120.6 ?
N2 C17 C16 123.4(5) ?
N2 C17 H17A 118.3 ?
C16 C17 H17A 118.3 ?
N2 C18 C14 122.9(4) ?
N2 C18 C19 118.2(3) ?
C14 C18 C19 118.9(4) ?
N1 C19 C11 121.9(4) ?
N1 C19 C18 117.4(3) ?
C11 C19 C18 120.7(4) ?
N3 C20 C21 123.7(4) ?
N3 C20 H20A 118.2 ?
C21 C20 H20A 118.2 ?
C22 C21 C20 118.7(5) ?
C22 C21 H21A 120.7 ?
C20 C21 H21A 120.7 ?
C21 C22 C23 120.4(4) ?
C21 C22 H22A 119.8 ?
C23 C22 H22A 119.8 ?
C22 C23 C31 117.0(4) ?
C22 C23 C24 124.3(5) ?
C31 C23 C24 118.6(5) ?
C25 C24 C23 121.5(5) ?
C25 C24 H24A 119.3 ?
C23 C24 H24A 119.3 ?
C24 C25 C26 121.3(4) ?
C24 C25 H25A 119.4 ?
C26 C25 H25A 119.4 ?
C27 C26 C30 116.4(4) ?
C27 C26 C25 124.1(4) ?
C30 C26 C25 119.5(5) ?
C28 C27 C26 120.6(4) ?
C28 C27 H27A 119.7 ?
C26 C27 H27A 119.7 ?
C27 C28 C29 119.3(5) ?
C27 C28 H28A 120.4 ?
C29 C28 H28A 120.4 ?
N4 C29 C28 122.3(5) ?
N4 C29 H29A 118.8 ?
C28 C29 H29A 118.8 ?
N4 C30 C26 123.3(4) ?
N4 C30 C31 117.9(3) ?
C26 C30 C31 118.8(4) ?
N3 C31 C23 122.2(4) ?
N3 C31 C30 117.6(3) ?
C23 C31 C30 120.2(4) ?
N5 C32 H32A 109.5 ?
N5 C32 H32B 109.5 ?
H32A C32 H32B 109.5 ?
N5 C32 H32C 109.5 ?
H32A C32 H32C 109.5 ?
H32B C32 H32C 109.5 ?
N5 C33 H33A 109.5 ?
N5 C33 H33B 109.5 ?
H33A C33 H33B 109.5 ?
N5 C33 H33C 109.5 ?
H33A C33 H33C 109.5 ?
H33B C33 H33C 109.5 ?
O8 C34 N5 125.5(5) ?
O8 C34 H34B 117.3 ?
N5 C34 H34B 117.3 ?

loop_
_geom_bond_atom_site_label_1
_geom_bond_atom_site_label_2
_geom_bond_site_symmetry_2
_geom_bond_distance
_geom_bond_publ_flag
Mn O1 . 2.124(3) yes
Mn O3 . 2.156(3) yes
Mn N3 . 2.261(3) yes
Mn N1 . 2.272(3) yes
Mn N4 . 2.275(3) yes
Mn N2 . 2.303(3) yes
Cl O6 . 1.376(4) ?
Cl O5 . 1.395(4) ?
Cl O4 . 1.426(4) ?
Cl O7 . 1.433(4) ?
O1 C1 . 1.266(5) ?
O2 C1 . 1.245(5) ?
O3 H3D . 0.838(19) ?
O3 H3C . 0.85(2) ?
O8 C34 . 1.226(6) ?
N1 C8 . 1.334(5) ?
N1 C19 . 1.357(5) ?
N2 C17 . 1.320(5) ?
N2 C18 . 1.355(5) ?
N3 C20 . 1.330(5) ?
N3 C31 . 1.357(5) ?
N4 C29 . 1.331(5) ?
N4 C30 . 1.360(5) ?
N5 C34 . 1.313(6) ?
N5 C32 . 1.443(6) ?
N5 C33 . 1.446(6) ?
C1 C2 . 1.504(5) ?
C2 C3 . 1.383(6) ?
C2 C7 . 1.386(6) ?
C3 C4 . 1.388(7) ?
C3 H3B . 0.9300 ?
C4 C5 . 1.368(8) ?
C4 H4A . 0.9300 ?
C5 C6 . 1.371(7) ?
C5 H5A . 0.9300 ?
C6 C7 . 1.374(6) ?
C6 H6A . 0.9300 ?
C7 H7A . 0.9300 ?
C8 C9 . 1.390(6) ?
C8 H8A . 0.9300 ?
C9 C10 . 1.344(8) ?
C9 H9A . 0.9300 ?
C10 C11 . 1.405(7) ?
C10 H10A . 0.9300 ?
C11 C19 . 1.414(6) ?
C11 C12 . 1.419(7) ?
C12 C13 . 1.340(8) ?
C12 H12A . 0.9300 ?
C13 C14 . 1.440(7) ?
C13 H13A . 0.9300 ?
C14 C15 . 1.403(8) ?
C14 C18 . 1.405(6) ?
C15 C16 . 1.354(8) ?
C15 H15A . 0.9300 ?
C16 C17 . 1.400(7) ?
C16 H16A . 0.9300 ?
C17 H17A . 0.9300 ?
C18 C19 . 1.438(6) ?
C20 C21 . 1.384(6) ?
C20 H20A . 0.9300 ?
C21 C22 . 1.357(7) ?
C21 H21A . 0.9300 ?
C22 C23 . 1.402(7) ?
C22 H22A . 0.9300 ?
C23 C31 . 1.412(6) ?
C23 C24 . 1.428(7) ?
C24 C25 . 1.343(7) ?
C24 H24A . 0.9300 ?
C25 C26 . 1.431(7) ?
C25 H25A . 0.9300 ?
C26 C27 . 1.398(7) ?
C26 C30 . 1.407(5) ?
C27 C28 . 1.361(7) ?
C27 H27A . 0.9300 ?
C28 C29 . 1.399(6) ?
C28 H28A . 0.9300 ?
C29 H29A . 0.9300 ?
C30 C31 . 1.443(6) ?
C32 H32A . 0.9600 ?
C32 H32B . 0.9600 ?
C32 H32C . 0.9600 ?
C33 H33A . 0.9600 ?
C33 H33B . 0.9600 ?
C33 H33C . 0.9600 ?
C34 H34B . 0.9300 ?

loop_
_geom_hbond_atom_site_label_D
_geom_hbond_atom_site_label_H
_geom_hbond_atom_site_label_A
_geom_hbond_site_symmetry_A
_geom_hbond_distance_DH
_geom_hbond_distance_HA
_geom_hbond_distance_DA
_geom_hbond_angle_DHA
O3 H3D O8 2_755 0.838(19) 1.86(2) 2.684(4) 168(5)
